data_4134196
loop_
_publ_author_name
'Kondoh, Azusa'
'Ishikawa, Sho'
'Terada, Masahiro'

_publ_section_title
;
 Development of Chiral Ureates as Chiral Strong Br\/onsted Base Catalysts.
;
_journal_issue 8
_journal_name_full 'Journal of the American Chemical Society'
_journal_page_first 3724
_journal_page_last 3728
_journal_paper_doi 10.1021/jacs.9b13922
_journal_volume 142
_journal_year 2020
_chemical_absolute_configuration 'CHOOSE rm ad rmad syn or unk'
_chemical_formula_moiety 'C23 H23 N O5 S2'
_chemical_formula_sum 'C23 H23 N O5 S2'
_chemical_formula_weight 457.56
_space_group_crystal_system monoclinic
_space_group_IT_number 4
_space_group_name_Hall 'P 2yb'
_space_group_name_H-M_alt 'P 1 21 1'
_atom_sites_solution_hydrogens geom
_atom_sites_solution_primary direct
_atom_sites_solution_secondary difmap
_cell_angle_alpha 90.0000
_cell_angle_beta 101.819(7)
_cell_angle_gamma 90.0000
_cell_formula_units_Z 2
_cell_length_a 8.4797(14)
_cell_length_b 9.7632(17)
_cell_length_c 13.361(2)
_cell_measurement_reflns_used 11391
_cell_measurement_temperature 150
_cell_measurement_theta_max 27.50
_cell_measurement_theta_min 3.10
_cell_volume 1082.7(3)
_computing_cell_refinement 'CrystalClear-SM Auto 2.0 r15'
_computing_data_collection 'CrystalClear-SM Auto 2.0 r15 (Rigaku, 2011)'
_computing_data_reduction 'CrystalClear-SM Auto 2.0 r15'
_computing_molecular_graphics 'CrystalStructure 4.3'
_computing_publication_material 'CrystalStructure 4.3 (Rigaku, 2019)'
_computing_structure_refinement 'SHELXL Version 2013/4 (Sheldrick, 2008)'
_diffrn_ambient_temperature 150
_diffrn_detector_area_resol_mean 13.653
_diffrn_measured_fraction_theta_full 0.998
_diffrn_measured_fraction_theta_max 0.997
_diffrn_measurement_device_type 'Rigaku XtaLAB mini'
_diffrn_measurement_method \w
_diffrn_radiation_type 'Mo K\a'
_diffrn_radiation_wavelength 0.71075
_diffrn_reflns_av_R_equivalents 0.0627
_diffrn_reflns_av_unetI/netI 0.0759
_diffrn_reflns_Laue_measured_fraction_full 0.998
_diffrn_reflns_Laue_measured_fraction_max 0.997
_diffrn_reflns_limit_h_max 11
_diffrn_reflns_limit_h_min -11
_diffrn_reflns_limit_k_max 12
_diffrn_reflns_limit_k_min -12
_diffrn_reflns_limit_l_max 17
_diffrn_reflns_limit_l_min -17
_diffrn_reflns_number 11463
_diffrn_reflns_point_group_measured_fraction_full 0.998
_diffrn_reflns_point_group_measured_fraction_max 0.995
_diffrn_reflns_theta_full 25.242
_diffrn_reflns_theta_max 27.485
_diffrn_reflns_theta_min 3.115
_diffrn_standards_number 0
_exptl_absorpt_coefficient_mu 0.281
_exptl_absorpt_correction_T_max 0.945
_exptl_absorpt_correction_T_min 0.692
_exptl_absorpt_correction_type multi-scan
_exptl_absorpt_process_details 'REQAB (Rigaku, 1998)'
_exptl_crystal_colour colorless
_exptl_crystal_density_diffrn 1.403
_exptl_crystal_density_method 'not measured'
_exptl_crystal_description platelet
_exptl_crystal_F_000 480.00
_exptl_crystal_size_max 0.400
_exptl_crystal_size_mid 0.400
_exptl_crystal_size_min 0.200
_refine_diff_density_max 0.37
_refine_diff_density_min -0.36
_refine_ls_abs_structure_details
;
 Flack x determined using 2189 quotients [(I+)-(I-)]/[(I+)+(I-)]
 (Parsons, Flack and Wagner, Acta Cryst. B69 (2013) 249-259).
;
_refine_ls_abs_structure_Flack 0.03(4)
_refine_ls_extinction_method none
_refine_ls_goodness_of_fit_ref 1.034
_refine_ls_hydrogen_treatment constr
_refine_ls_number_parameters 280
_refine_ls_number_reflns 4948
_refine_ls_number_restraints 1
_refine_ls_R_factor_all 0.0431
_refine_ls_R_factor_gt 0.0421
_refine_ls_shift/su_max 0.000
_refine_ls_structure_factor_coef Fsqd
_refine_ls_weighting_details 'w = 1/[\s^2^(Fo^2^)+(0.0498P)^2^+0.2242P] where P=(Fo^2^+2Fc^2^)/3'
_refine_ls_weighting_scheme calc
_refine_ls_wR_factor_gt 0.1074
_refine_ls_wR_factor_ref 0.1084
_reflns_Friedel_coverage 0.884
_reflns_Friedel_fraction_full 0.998
_reflns_Friedel_fraction_max 0.992
_reflns_number_gt 4819
_reflns_number_total 4948
_reflns_threshold_expression F^2^>2.0\s(F^2^)
_cod_data_source_file ja9b13922_si_002.cif
_cod_data_source_block 01
_cod_depositor_comments 'Adding full bibliography for 4134194--4134196.cif.'
_cod_database_code 4134196
_shelxl_version_number 2013-4

loop_
_space_group_symop_id
_space_group_symop_operation_xyz
1 +X,+Y,+Z
2 -X,1/2+Y,-Z

loop_
_atom_site_label
_atom_site_type_symbol
_atom_site_fract_x
_atom_site_fract_y
_atom_site_fract_z
_atom_site_U_iso_or_equiv
_atom_site_adp_type
_atom_site_occupancy
_atom_site_site_symmetry_order
_atom_site_calc_flag
_atom_site_refinement_flags_posn
_atom_site_refinement_flags_adp
_atom_site_refinement_flags_occupancy
_atom_site_disorder_assembly
_atom_site_disorder_group
S1 S 0.60633(8) 0.83409(7) 0.07072(5) 0.01721(17) Uani 1 1 d . . . . .
S2 S 0.51635(9) 0.99624(7) 0.44735(6) 0.02127(18) Uani 1 1 d . . . . .
O3 O 0.6368(3) 0.7140(2) 0.01479(17) 0.0234(5) Uani 1 1 d . . . . .
O5 O 0.3767(3) 0.6487(3) 0.17770(19) 0.0289(5) Uani 1 1 d . . . . .
O8 O 0.4597(3) 0.9096(2) 0.03646(17) 0.0249(5) Uani 1 1 d . . . . .
O13 O 0.5989(3) 1.1187(3) 0.4253(2) 0.0312(6) Uani 1 1 d . . . . .
O14 O 0.5434(3) 0.9500(3) 0.55192(17) 0.0329(6) Uani 1 1 d . . . . .
N7 N 0.6118(3) 0.5317(3) 0.22442(19) 0.0211(5) Uani 1 1 d . . . . .
C4 C 0.5233(4) 0.6468(3) 0.2000(2) 0.0198(6) Uani 1 1 d . . . . .
C6 C 0.3066(3) 1.0191(3) 0.4031(2) 0.0197(6) Uani 1 1 d . . . . .
C9 C 0.7732(4) 0.9456(3) 0.0793(2) 0.0181(6) Uani 1 1 d . . . . .
C10 C 0.5721(4) 0.8597(3) 0.3733(2) 0.0218(6) Uani 1 1 d . . . . .
H10A H 0.6873 0.8377 0.3988 0.026 Uiso 1 1 calc R U . . .
H10B H 0.5084 0.7773 0.3823 0.026 Uiso 1 1 calc R U . . .
C11 C 0.6170(3) 0.7815(3) 0.2021(2) 0.0171(6) Uani 1 1 d . . . . .
H11 H 0.7321 0.7659 0.2360 0.020 Uiso 1 1 calc R U . . .
C12 C 0.5452(4) 0.8942(3) 0.2599(2) 0.0209(6) Uani 1 1 d . . . . .
H12A H 0.5966 0.9831 0.2509 0.025 Uiso 1 1 calc R U . . .
H12B H 0.4283 0.9027 0.2314 0.025 Uiso 1 1 calc R U . . .
C15 C 1.1185(4) 0.5394(4) 0.2949(3) 0.0260(7) Uani 1 1 d . . . . .
H15 H 1.2328 0.5449 0.3105 0.031 Uiso 1 1 calc R U . . .
C16 C 0.5307(4) 0.3977(3) 0.2209(3) 0.0270(7) Uani 1 1 d . . . . .
H16A H 0.6115 0.3256 0.2406 0.032 Uiso 1 1 calc R U . . .
H16B H 0.4701 0.3805 0.1513 0.032 Uiso 1 1 calc R U . . .
H16C H 0.4567 0.3980 0.2684 0.032 Uiso 1 1 calc R U . . .
C17 C 0.7467(4) 1.0844(3) 0.0669(2) 0.0233(6) Uani 1 1 d . . . . .
H17 H 0.6409 1.1212 0.0565 0.028 Uiso 1 1 calc R U . . .
C18 C 0.0815(4) 1.1657(4) 0.3461(3) 0.0317(8) Uani 1 1 d . . . . .
H18 H 0.0384 1.2535 0.3256 0.038 Uiso 1 1 calc R U . . .
C19 C 1.0581(4) 0.9756(4) 0.0976(3) 0.0280(7) Uani 1 1 d . . . . .
H19 H 1.1642 0.9394 0.1080 0.034 Uiso 1 1 calc R U . . .
C20 C 0.9270(4) 0.8882(3) 0.0951(2) 0.0212(6) Uani 1 1 d . . . . .
H20 H 0.9421 0.7922 0.1040 0.025 Uiso 1 1 calc R U . . .
C21 C 0.8658(4) 0.5437(3) 0.3499(2) 0.0243(6) Uani 1 1 d . . . . .
H21 H 0.8072 0.5496 0.4032 0.029 Uiso 1 1 calc R U . . .
C22 C 0.8695(4) 0.5178(3) 0.1706(2) 0.0210(6) Uani 1 1 d . . . . .
H22 H 0.8136 0.5058 0.1019 0.025 Uiso 1 1 calc R U . . .
C23 C 0.2483(4) 1.1476(3) 0.3722(3) 0.0262(7) Uani 1 1 d . . . . .
H23 H 0.3196 1.2216 0.3689 0.031 Uiso 1 1 calc R U . . .
C24 C 0.7850(3) 0.5310(3) 0.2492(2) 0.0183(6) Uani 1 1 d . . . . .
C25 C 1.0366(4) 0.5226(3) 0.1941(2) 0.0239(6) Uani 1 1 d . . . . .
H25 H 1.0955 0.5144 0.1410 0.029 Uiso 1 1 calc R U . . .
C26 C -0.0208(4) 1.0571(4) 0.3499(3) 0.0311(7) Uani 1 1 d . . . . .
H26 H -0.1340 1.0706 0.3323 0.037 Uiso 1 1 calc R U . . .
C27 C 0.2052(4) 0.9089(3) 0.4074(3) 0.0274(7) Uani 1 1 d . . . . .
H27 H 0.2481 0.8215 0.4294 0.033 Uiso 1 1 calc R U . . .
C28 C 1.0324(4) 0.5479(4) 0.3723(2) 0.0269(7) Uani 1 1 d . . . . .
H28 H 1.0881 0.5567 0.4413 0.032 Uiso 1 1 calc R U . . .
C29 C 1.0327(5) 1.1152(4) 0.0848(3) 0.0323(8) Uani 1 1 d . . . . .
H29 H 1.1220 1.1745 0.0862 0.039 Uiso 1 1 calc R U . . .
C30 C 0.8798(5) 1.1691(4) 0.0700(3) 0.0318(8) Uani 1 1 d . . . . .
H30 H 0.8648 1.2651 0.0619 0.038 Uiso 1 1 calc R U . . .
C31 C 0.0401(4) 0.9286(4) 0.3791(3) 0.0328(8) Uani 1 1 d . . . . .
H31 H -0.0312 0.8537 0.3797 0.039 Uiso 1 1 calc R U . . .

loop_
_atom_site_aniso_label
_atom_site_aniso_U_11
_atom_site_aniso_U_22
_atom_site_aniso_U_33
_atom_site_aniso_U_23
_atom_site_aniso_U_13
_atom_site_aniso_U_12
S1 0.0143(3) 0.0192(3) 0.0180(3) -0.0001(3) 0.0032(2) -0.0008(3)
S2 0.0163(4) 0.0271(4) 0.0204(3) -0.0051(3) 0.0038(3) -0.0028(3)
O3 0.0251(12) 0.0225(11) 0.0236(11) -0.0045(9) 0.0071(9) -0.0036(9)
O5 0.0136(11) 0.0356(13) 0.0381(14) 0.0032(10) 0.0066(9) -0.0045(9)
O8 0.0172(11) 0.0310(13) 0.0251(11) 0.0025(9) 0.0012(8) 0.0007(9)
O13 0.0204(12) 0.0319(13) 0.0430(15) -0.0067(11) 0.0101(10) -0.0095(10)
O14 0.0295(14) 0.0495(16) 0.0185(11) -0.0047(11) 0.0024(9) -0.0012(12)
N7 0.0187(13) 0.0188(13) 0.0269(13) 0.0005(10) 0.0075(10) -0.0037(10)
C4 0.0182(15) 0.0225(15) 0.0186(14) 0.0008(11) 0.0038(11) -0.0024(11)
C6 0.0152(13) 0.0254(15) 0.0196(13) -0.0049(12) 0.0064(10) -0.0002(11)
C9 0.0176(14) 0.0206(14) 0.0172(13) 0.0008(11) 0.0060(11) -0.0017(11)
C10 0.0181(15) 0.0257(16) 0.0222(14) -0.0013(11) 0.0057(11) 0.0026(11)
C11 0.0127(13) 0.0200(13) 0.0189(13) 0.0031(10) 0.0042(10) 0.0002(10)
C12 0.0166(14) 0.0254(15) 0.0210(14) 0.0002(12) 0.0045(11) 0.0042(12)
C15 0.0180(15) 0.0282(16) 0.0317(16) 0.0056(13) 0.0047(12) 0.0017(12)
C16 0.0274(17) 0.0215(15) 0.0337(18) 0.0002(13) 0.0100(13) -0.0067(13)
C17 0.0257(17) 0.0216(15) 0.0232(15) 0.0014(12) 0.0064(12) 0.0010(12)
C18 0.0286(18) 0.0322(18) 0.0333(18) 0.0024(15) 0.0040(14) 0.0073(14)
C19 0.0187(16) 0.043(2) 0.0233(15) -0.0027(13) 0.0063(12) -0.0067(14)
C20 0.0182(15) 0.0234(14) 0.0223(15) -0.0007(11) 0.0046(11) 0.0001(12)
C21 0.0267(16) 0.0266(16) 0.0219(14) 0.0038(12) 0.0107(12) 0.0033(13)
C22 0.0227(15) 0.0216(15) 0.0195(13) 0.0002(11) 0.0061(11) 0.0014(11)
C23 0.0278(18) 0.0251(17) 0.0263(16) -0.0017(13) 0.0068(13) -0.0033(13)
C24 0.0174(14) 0.0167(13) 0.0222(14) 0.0013(11) 0.0073(11) 0.0012(11)
C25 0.0211(15) 0.0265(16) 0.0265(15) 0.0050(12) 0.0104(12) 0.0040(12)
C26 0.0184(16) 0.044(2) 0.0308(17) -0.0033(15) 0.0061(13) 0.0019(14)
C27 0.0238(17) 0.0250(17) 0.0342(18) -0.0052(14) 0.0077(13) -0.0022(13)
C28 0.0265(17) 0.0306(17) 0.0214(15) 0.0034(13) -0.0005(12) 0.0031(13)
C29 0.034(2) 0.040(2) 0.0251(17) -0.0015(14) 0.0109(14) -0.0192(15)
C30 0.043(2) 0.0231(15) 0.0304(17) 0.0027(14) 0.0093(15) -0.0116(15)
C31 0.0223(17) 0.0348(19) 0.043(2) -0.0067(16) 0.0115(15) -0.0071(14)

loop_
_atom_type_symbol
_atom_type_description
_atom_type_scat_dispersion_real
_atom_type_scat_dispersion_imag
_atom_type_scat_source
C C 0.0033 0.0016
;
International Tables for Crystallography
(Vol. C, Tables 4.2.6.8 and 6.1.1.4)
;
H H 0.0000 0.0000
;
International Tables for Crystallography
(Vol. C, Table 6.1.1.4)
;
N N 0.0061 0.0033
;
International Tables for Crystallography
(Vol. C, Tables 4.2.6.8 and 6.1.1.4)
;
O O 0.0106 0.0060
;
International Tables for Crystallography
(Vol. C, Tables 4.2.6.8 and 6.1.1.4)
;
S S 0.1246 0.1234
;
International Tables for Crystallography
(Vol. C, Tables 4.2.6.8 and 6.1.1.4)
;

loop_
_geom_angle_atom_site_label_1
_geom_angle_atom_site_label_2
_geom_angle_atom_site_label_3
_geom_angle
_geom_angle_site_symmetry_1
_geom_angle_site_symmetry_3
_geom_angle_publ_flag
O8 S1 O3 119.17(14) . . ?
O8 S1 C9 109.45(15) . . ?
O3 S1 C9 107.94(13) . . ?
O8 S1 C11 108.78(13) . . ?
O3 S1 C11 107.03(14) . . ?
C9 S1 C11 103.32(13) . . ?
O14 S2 O13 117.98(16) . . ?
O14 S2 C6 108.21(14) . . ?
O13 S2 C6 108.85(15) . . ?
O14 S2 C10 107.25(16) . . ?
O13 S2 C10 108.13(15) . . ?
C6 S2 C10 105.77(14) . . ?
C4 N7 C24 123.3(2) . . ?
C4 N7 C16 119.8(2) . . ?
C24 N7 C16 116.8(3) . . ?
O5 C4 N7 124.0(3) . . ?
O5 C4 C11 119.4(3) . . ?
N7 C4 C11 116.6(2) . . ?
C23 C6 C27 122.1(3) . . ?
C23 C6 S2 119.3(2) . . ?
C27 C6 S2 118.5(2) . . ?
C17 C9 C20 122.5(3) . . ?
C17 C9 S1 119.2(3) . . ?
C20 C9 S1 118.2(2) . . ?
C12 C10 S2 112.6(2) . . ?
C12 C10 H10A 109.1 . . ?
S2 C10 H10A 109.1 . . ?
C12 C10 H10B 109.1 . . ?
S2 C10 H10B 109.1 . . ?
H10A C10 H10B 107.8 . . ?
C4 C11 C12 111.4(2) . . ?
C4 C11 S1 107.6(2) . . ?
C12 C11 S1 109.7(2) . . ?
C4 C11 H11 109.4 . . ?
C12 C11 H11 109.4 . . ?
S1 C11 H11 109.4 . . ?
C10 C12 C11 110.3(2) . . ?
C10 C12 H12A 109.6 . . ?
C11 C12 H12A 109.6 . . ?
C10 C12 H12B 109.6 . . ?
C11 C12 H12B 109.6 . . ?
H12A C12 H12B 108.1 . . ?
C28 C15 C25 119.6(3) . . ?
C28 C15 H15 120.2 . . ?
C25 C15 H15 120.2 . . ?
N7 C16 H16A 109.5 . . ?
N7 C16 H16B 109.5 . . ?
H16A C16 H16B 109.5 . . ?
N7 C16 H16C 109.5 . . ?
H16A C16 H16C 109.5 . . ?
H16B C16 H16C 109.5 . . ?
C9 C17 C30 118.0(3) . . ?
C9 C17 H17 121.0 . . ?
C30 C17 H17 121.0 . . ?
C26 C18 C23 120.4(3) . . ?
C26 C18 H18 119.8 . . ?
C23 C18 H18 119.8 . . ?
C29 C19 C20 119.7(3) . . ?
C29 C19 H19 120.1 . . ?
C20 C19 H19 120.1 . . ?
C9 C20 C19 118.2(3) . . ?
C9 C20 H20 120.9 . . ?
C19 C20 H20 120.9 . . ?
C28 C21 C24 119.5(3) . . ?
C28 C21 H21 120.2 . . ?
C24 C21 H21 120.2 . . ?
C25 C22 C24 119.1(3) . . ?
C25 C22 H22 120.5 . . ?
C24 C22 H22 120.5 . . ?
C6 C23 C18 118.2(3) . . ?
C6 C23 H23 120.9 . . ?
C18 C23 H23 120.9 . . ?
C21 C24 C22 120.8(3) . . ?
C21 C24 N7 120.2(2) . . ?
C22 C24 N7 119.0(3) . . ?
C22 C25 C15 120.4(3) . . ?
C22 C25 H25 119.8 . . ?
C15 C25 H25 119.8 . . ?
C18 C26 C31 120.5(3) . . ?
C18 C26 H26 119.7 . . ?
C31 C26 H26 119.7 . . ?
C6 C27 C31 118.8(3) . . ?
C6 C27 H27 120.6 . . ?
C31 C27 H27 120.6 . . ?
C21 C28 C15 120.5(3) . . ?
C21 C28 H28 119.7 . . ?
C15 C28 H28 119.7 . . ?
C30 C29 C19 120.8(3) . . ?
C30 C29 H29 119.6 . . ?
C19 C29 H29 119.6 . . ?
C29 C30 C17 120.8(3) . . ?
C29 C30 H30 119.6 . . ?
C17 C30 H30 119.6 . . ?
C26 C31 C27 120.0(3) . . ?
C26 C31 H31 120.0 . . ?
C27 C31 H31 120.0 . . ?

loop_
_geom_bond_atom_site_label_1
_geom_bond_atom_site_label_2
_geom_bond_distance
_geom_bond_site_symmetry_2
_geom_bond_publ_flag
S1 O8 1.437(2) . ?
S1 O3 1.442(2) . ?
S1 C9 1.770(3) . ?
S1 C11 1.813(3) . ?
S2 O14 1.441(2) . ?
S2 O13 1.446(3) . ?
S2 C6 1.770(3) . ?
S2 C10 1.781(3) . ?
O5 C4 1.218(4) . ?
N7 C4 1.354(4) . ?
N7 C24 1.438(4) . ?
N7 C16 1.474(4) . ?
C4 C11 1.534(4) . ?
C6 C23 1.380(5) . ?
C6 C27 1.385(4) . ?
C9 C17 1.378(4) . ?
C9 C20 1.395(4) . ?
C10 C12 1.523(4) . ?
C10 H10A 0.9900 . ?
C10 H10B 0.9900 . ?
C11 C12 1.539(4) . ?
C11 H11 1.0000 . ?
C12 H12A 0.9900 . ?
C12 H12B 0.9900 . ?
C15 C28 1.385(5) . ?
C15 C25 1.393(5) . ?
C15 H15 0.9500 . ?
C16 H16A 0.9800 . ?
C16 H16B 0.9800 . ?
C16 H16C 0.9800 . ?
C17 C30 1.393(5) . ?
C17 H17 0.9500 . ?
C18 C26 1.377(5) . ?
C18 C23 1.397(5) . ?
C18 H18 0.9500 . ?
C19 C29 1.385(6) . ?
C19 C20 1.396(5) . ?
C19 H19 0.9500 . ?
C20 H20 0.9500 . ?
C21 C28 1.383(4) . ?
C21 C24 1.384(4) . ?
C21 H21 0.9500 . ?
C22 C25 1.388(4) . ?
C22 C24 1.394(4) . ?
C22 H22 0.9500 . ?
C23 H23 0.9500 . ?
C25 H25 0.9500 . ?
C26 C31 1.382(6) . ?
C26 H26 0.9500 . ?
C27 C31 1.387(5) . ?
C27 H27 0.9500 . ?
C28 H28 0.9500 . ?
C29 C30 1.375(6) . ?
C29 H29 0.9500 . ?
C30 H30 0.9500 . ?
C31 H31 0.9500 . ?

loop_
_geom_torsion_atom_site_label_1
_geom_torsion_atom_site_label_2
_geom_torsion_atom_site_label_3
_geom_torsion_atom_site_label_4
_geom_torsion
_geom_torsion_site_symmetry_1
_geom_torsion_site_symmetry_2
_geom_torsion_site_symmetry_3
_geom_torsion_site_symmetry_4
_geom_torsion_publ_flag
C24 N7 C4 O5 179.1(3) . . . . ?
C16 N7 C4 O5 2.5(4) . . . . ?
C24 N7 C4 C11 -1.4(4) . . . . ?
C16 N7 C4 C11 -178.1(3) . . . . ?
O14 S2 C6 C23 118.7(3) . . . . ?
O13 S2 C6 C23 -10.7(3) . . . . ?
C10 S2 C6 C23 -126.6(3) . . . . ?
O14 S2 C6 C27 -56.9(3) . . . . ?
O13 S2 C6 C27 173.8(2) . . . . ?
C10 S2 C6 C27 57.8(3) . . . . ?
O8 S1 C9 C17 8.1(3) . . . . ?
O3 S1 C9 C17 139.2(3) . . . . ?
C11 S1 C9 C17 -107.6(3) . . . . ?
O8 S1 C9 C20 -169.7(2) . . . . ?
O3 S1 C9 C20 -38.6(3) . . . . ?
C11 S1 C9 C20 74.5(2) . . . . ?
O14 S2 C10 C12 178.5(2) . . . . ?
O13 S2 C10 C12 -53.2(3) . . . . ?
C6 S2 C10 C12 63.2(3) . . . . ?
O5 C4 C11 C12 46.7(4) . . . . ?
N7 C4 C11 C12 -132.8(3) . . . . ?
O5 C4 C11 S1 -73.6(3) . . . . ?
N7 C4 C11 S1 107.0(3) . . . . ?
O8 S1 C11 C4 85.3(2) . . . . ?
O3 S1 C11 C4 -44.7(2) . . . . ?
C9 S1 C11 C4 -158.5(2) . . . . ?
O8 S1 C11 C12 -36.1(2) . . . . ?
O3 S1 C11 C12 -166.03(19) . . . . ?
C9 S1 C11 C12 80.2(2) . . . . ?
S2 C10 C12 C11 172.1(2) . . . . ?
C4 C11 C12 C10 68.0(3) . . . . ?
S1 C11 C12 C10 -173.0(2) . . . . ?
C20 C9 C17 C30 0.3(5) . . . . ?
S1 C9 C17 C30 -177.5(2) . . . . ?
C17 C9 C20 C19 -0.5(5) . . . . ?
S1 C9 C20 C19 177.3(2) . . . . ?
C29 C19 C20 C9 0.2(5) . . . . ?
C27 C6 C23 C18 0.9(5) . . . . ?
S2 C6 C23 C18 -174.5(3) . . . . ?
C26 C18 C23 C6 -0.9(5) . . . . ?
C28 C21 C24 C22 2.1(5) . . . . ?
C28 C21 C24 N7 -177.6(3) . . . . ?
C25 C22 C24 C21 -2.3(5) . . . . ?
C25 C22 C24 N7 177.5(3) . . . . ?
C4 N7 C24 C21 91.8(4) . . . . ?
C16 N7 C24 C21 -91.4(4) . . . . ?
C4 N7 C24 C22 -87.9(4) . . . . ?
C16 N7 C24 C22 88.8(3) . . . . ?
C24 C22 C25 C15 0.4(5) . . . . ?
C28 C15 C25 C22 1.6(5) . . . . ?
C23 C18 C26 C31 -0.3(5) . . . . ?
C23 C6 C27 C31 0.5(5) . . . . ?
S2 C6 C27 C31 175.9(3) . . . . ?
C24 C21 C28 C15 0.0(5) . . . . ?
C25 C15 C28 C21 -1.8(5) . . . . ?
C20 C19 C29 C30 0.3(5) . . . . ?
C19 C29 C30 C17 -0.4(5) . . . . ?
C9 C17 C30 C29 0.2(5) . . . . ?
C18 C26 C31 C27 1.7(6) . . . . ?
C6 C27 C31 C26 -1.7(5) . . . . ?
